data_1518927
loop_
_publ_author_name
'Louis R. Pignotti'
'Rudy L. Luck'
'Nihal Deligonul'
'John D. Protasiewicz'
'Kevin E. Johnson'
'Lillian P. Nguyen'
'Eugenijus Urnezius'

_publ_section_title
;
 Bimetallic nickel complexes supported by
 2,5-bis(phosphine)-1,4-hydroquinonate ligands. Structural,
 electrochemical and theoretical investigations
;
_journal_name_full 'Inorganica Chimica Acta'
_journal_page_first 275
_journal_page_last 285
_journal_volume 424
_journal_year 2015
_chemical_compound_source 'synthesis as described'
_chemical_formula_moiety 'C28 H40 Ni2 O2 P2'
_chemical_formula_sum 'C28 H40 Ni2 O2 P2'
_chemical_formula_weight 587.96
_space_group_IT_number 14
_symmetry_cell_setting monoclinic
_symmetry_Int_Tables_number 14
_symmetry_space_group_name_Hall '-P 2ybc'
_symmetry_space_group_name_H-M 'P 1 21/c 1'
_atom_sites_solution_hydrogens geom
_atom_sites_solution_primary direct
_atom_sites_solution_secondary difmap
_cell_angle_alpha 90
_cell_angle_beta 90.45(3)
_cell_angle_gamma 90
_cell_formula_units_Z 2
_cell_length_a 11.026(5)
_cell_length_b 10.383(2)
_cell_length_c 12.577(3)
_cell_measurement_reflns_used 25
_cell_measurement_temperature 291(2)
_cell_measurement_theta_max 15
_cell_measurement_theta_min 10
_cell_measurement_wavelength 0.71073
_cell_volume 1439.8(8)
_computing_cell_refinement 'CAD4 Express (Enraf Nonius, 1994)'
_computing_data_collection 'CAD4 Express (Enraf Nonius, 1994)'
_computing_data_reduction 'XCAD4 (Harms & Wocadlo, 1995)'
_computing_molecular_graphics 'Ortep-3 for Windows (Farrugia, 1997)'
_computing_publication_material 'WinGX publication routines (Farrugia, 1999)'
_computing_structure_refinement 'SHELXL-97 (Sheldrick, 2008)'
_computing_structure_solution 'SIR-2004 (Burla et al, 2005)'
_diffrn_ambient_temperature 291(2)
_diffrn_detector 'scintillation LiI'
_diffrn_detector_dtime 1.195
_diffrn_measured_fraction_theta_full 1
_diffrn_measured_fraction_theta_max 1
_diffrn_measurement_device '\k-geometry diffractometer'
_diffrn_measurement_device_type 'Enraf Nonius TurboCAD4'
_diffrn_measurement_method 'non-profiled \w/2\t scans'
_diffrn_orient_matrix_type
;
  x-axis points to radiation source
  the matrix is specified in reciprocal space
;
_diffrn_orient_matrix_UB_11 -0.082209
_diffrn_orient_matrix_UB_12 0.019891
_diffrn_orient_matrix_UB_13 0.028778
_diffrn_orient_matrix_UB_21 -0.031226
_diffrn_orient_matrix_UB_22 0.014105
_diffrn_orient_matrix_UB_23 -0.073936
_diffrn_orient_matrix_UB_31 -0.022321
_diffrn_orient_matrix_UB_32 -0.093172
_diffrn_orient_matrix_UB_33 -0.005094
_diffrn_radiation_monochromator graphite
_diffrn_radiation_probe x-ray
_diffrn_radiation_type MoK\a
_diffrn_radiation_wavelength 0.71073
_diffrn_reflns_av_R_equivalents 0.0164
_diffrn_reflns_av_unetI/netI 0.0208
_diffrn_reflns_limit_h_max 13
_diffrn_reflns_limit_h_min 0
_diffrn_reflns_limit_k_max 12
_diffrn_reflns_limit_k_min -1
_diffrn_reflns_limit_l_max 14
_diffrn_reflns_limit_l_min -14
_diffrn_reflns_number 2921
_diffrn_reflns_theta_full 24.96
_diffrn_reflns_theta_max 24.96
_diffrn_reflns_theta_min 1.85
_diffrn_source 'Enraf Nonius FR590'
_diffrn_standards_decay_% 0
_diffrn_standards_interval_time 166
_diffrn_standards_number 3
_exptl_absorpt_coefficient_mu 1.441
_exptl_absorpt_correction_T_max 0.7487
_exptl_absorpt_correction_T_min 0.7073
_exptl_absorpt_correction_type psi-scan
_exptl_absorpt_process_details
;
North A.C.T., Phillips D.C. & Mathews F.S. (1968) Acta. Cryst. A24, 351
        Number of psi-scan sets used was   9
        Theta correction was applied.
        Averaged transmission function was used.
        No Fourier smoothing was applied.
;
_exptl_crystal_colour 'red cube'
_exptl_crystal_density_diffrn 1.356
_exptl_crystal_density_method 'not measured'
_exptl_crystal_description block
_exptl_crystal_F_000 620
_exptl_crystal_size_max 0.3
_exptl_crystal_size_mid 0.2
_exptl_crystal_size_min 0.2
_refine_diff_density_max 0.3
_refine_diff_density_min -0.17
_refine_diff_density_rms 0.041
_refine_ls_extinction_method none
_refine_ls_goodness_of_fit_ref 1.03
_refine_ls_hydrogen_treatment constr
_refine_ls_matrix_type full
_refine_ls_number_parameters 199
_refine_ls_number_reflns 2520
_refine_ls_number_restraints 192
_refine_ls_restrained_S_all 1.01
_refine_ls_R_factor_all 0.0383
_refine_ls_R_factor_gt 0.0259
_refine_ls_shift/su_max 0.001
_refine_ls_shift/su_mean 0
_refine_ls_structure_factor_coef Fsqd
_refine_ls_weighting_details 'calc w=1/[\s^2^(Fo^2^)+(0.0354P)^2^+0.4642P] where P=(Fo^2^+2Fc^2^)/3'
_refine_ls_weighting_scheme calc
_refine_ls_wR_factor_gt 0.0642
_refine_ls_wR_factor_ref 0.0682
_reflns_number_gt 2128
_reflns_number_total 2520
_reflns_threshold_expression >2\s(I)
_cod_data_source_file ICA-2015-424-274-285-4.cif
_cod_data_source_block 4
_cod_original_sg_symbol_H-M 'P 21/c'
_cod_database_code 1518927

loop_
_symmetry_equiv_pos_as_xyz
'x, y, z'
'-x, y+1/2, -z+1/2'
'-x, -y, -z'
'x, -y-1/2, z-1/2'

loop_
_atom_site_label
_atom_site_type_symbol
_atom_site_fract_x
_atom_site_fract_y
_atom_site_fract_z
_atom_site_U_iso_or_equiv
_atom_site_adp_type
_atom_site_occupancy
_atom_site_symmetry_multiplicity
_atom_site_calc_flag
_atom_site_refinement_flags
_atom_site_disorder_assembly
_atom_site_disorder_group
Ni1 Ni 0.24655(2) 0.18518(3) 0.67936(2) 0.04422(11) Uani 1 1 d . . .
O1 O 0.13540(15) 0.20950(13) 0.56786(12) 0.0534(4) Uani 1 1 d . A .
P1 P 0.19204(4) -0.01091(5) 0.68920(4) 0.03364(13) Uani 1 1 d . A .
C101 C 0.4423(12) 0.2094(10) 0.6967(12) 0.061(3) Uani 0.5 1 d PDU A 1
H101 H 0.5015 0.1537 0.6714 0.073 Uiso 0.5 1 calc PR A 1
C102 C 0.3984(10) 0.3162(12) 0.6467(8) 0.074(3) Uani 0.5 1 d PDU A 1
H102 H 0.422 0.3461 0.5803 0.088 Uiso 0.5 1 calc PR A 1
C103 C 0.3107(14) 0.3741(14) 0.7132(13) 0.086(4) Uani 0.5 1 d PDU A 1
H103 H 0.2657 0.4472 0.6966 0.104 Uiso 0.5 1 calc PR A 1
C104 C 0.3030(16) 0.3049(15) 0.8061(12) 0.083(4) Uani 0.5 1 d PDU A 1
H104 H 0.2557 0.3242 0.8649 0.1 Uiso 0.5 1 calc PR A 1
C105 C 0.381(2) 0.199(2) 0.7939(16) 0.072(4) Uani 0.5 1 d PDU A 1
H105 H 0.3909 0.1328 0.8428 0.086 Uiso 0.5 1 calc PR A 1
C201 C 0.4257(11) 0.2594(12) 0.6831(11) 0.067(3) Uani 0.5 1 d PDU A 2
H201 H 0.4886 0.2397 0.637 0.081 Uiso 0.5 1 calc PR A 2
C202 C 0.3442(15) 0.3612(14) 0.6732(10) 0.072(3) Uani 0.5 1 d PDU A 2
H202 H 0.3364 0.4151 0.6144 0.086 Uiso 0.5 1 calc PR A 2
C203 C 0.2751(9) 0.3692(10) 0.7676(8) 0.062(2) Uani 0.5 1 d PDU A 2
H203 H 0.2191 0.4332 0.7837 0.075 Uiso 0.5 1 calc PR A 2
C204 C 0.3051(16) 0.2652(14) 0.8319(10) 0.061(3) Uani 0.5 1 d PDU A 2
H204 H 0.2732 0.2468 0.8984 0.073 Uiso 0.5 1 calc PR A 2
C205 C 0.395(2) 0.1917(19) 0.7767(15) 0.063(3) Uani 0.5 1 d PDU A 2
H205 H 0.4268 0.1132 0.7986 0.075 Uiso 0.5 1 calc PR A 2
C1 C 0.08140(17) -0.01359(18) 0.58307(14) 0.0335(4) Uani 1 1 d . A 1
C2 C 0.01238(18) -0.11851(19) 0.55003(16) 0.0403(5) Uani 1 1 d . . 1
H2 H 0.0214 -0.197 0.5848 0.048 Uiso 1 1 calc R . 1
C3 C 0.07030(17) 0.10835(19) 0.53454(15) 0.0375(4) Uani 1 1 d . . 1
C4 C 0.0084(3) 0.0163(3) 0.8353(2) 0.0807(9) Uani 1 1 d . A 1
H4A H -0.0458 0.0218 0.7754 0.121 Uiso 1 1 calc R A 1
H4B H 0.0382 0.1007 0.8526 0.121 Uiso 1 1 calc R A 1
H4C H -0.0341 -0.0184 0.8952 0.121 Uiso 1 1 calc R A 1
C5 C 0.1143(2) -0.0709(2) 0.80810(16) 0.0505(5) Uani 1 1 d . A 1
H5 H 0.0817 -0.1565 0.7915 0.061 Uiso 1 1 calc R A 1
C6 C 0.2004(3) -0.0846(3) 0.9030(2) 0.0895(10) Uani 1 1 d . A 1
H6A H 0.2664 -0.1404 0.8844 0.134 Uiso 1 1 calc R A 1
H6B H 0.1574 -0.1207 0.962 0.134 Uiso 1 1 calc R A 1
H6C H 0.2316 -0.0015 0.9223 0.134 Uiso 1 1 calc R A 1
C7 C 0.2762(2) -0.2692(2) 0.6712(2) 0.0652(7) Uani 1 1 d . A 1
H7A H 0.2466 -0.284 0.7417 0.098 Uiso 1 1 calc R A 1
H7B H 0.3453 -0.3233 0.6587 0.098 Uiso 1 1 calc R A 1
H7C H 0.2136 -0.289 0.6203 0.098 Uiso 1 1 calc R A 1
C8 C 0.31309(18) -0.1283(2) 0.65975(18) 0.0482(5) Uani 1 1 d . A 1
H8 H 0.3789 -0.1127 0.711 0.058 Uiso 1 1 calc R A 1
C9 C 0.3639(3) -0.1010(3) 0.5495(2) 0.0826(9) Uani 1 1 d . A 1
H9A H 0.3872 -0.0121 0.5449 0.124 Uiso 1 1 calc R A 1
H9B H 0.3031 -0.1193 0.4966 0.124 Uiso 1 1 calc R A 1
H9C H 0.4335 -0.1546 0.5377 0.124 Uiso 1 1 calc R A 1

loop_
_atom_site_aniso_label
_atom_site_aniso_U_11
_atom_site_aniso_U_22
_atom_site_aniso_U_33
_atom_site_aniso_U_23
_atom_site_aniso_U_13
_atom_site_aniso_U_12
Ni1 0.04291(17) 0.03949(17) 0.04995(18) -0.00102(12) -0.01975(12) -0.00795(12)
O1 0.0612(10) 0.0346(8) 0.0639(10) 0.0107(7) -0.0339(8) -0.0151(7)
P1 0.0328(3) 0.0357(3) 0.0322(2) 0.0011(2) -0.01070(19) 0.0006(2)
C101 0.042(4) 0.066(6) 0.075(6) -0.009(5) -0.021(3) -0.012(4)
C102 0.060(6) 0.074(8) 0.087(6) 0.012(4) -0.026(4) -0.034(5)
C103 0.075(9) 0.049(4) 0.136(14) -0.020(9) -0.034(9) -0.015(5)
C104 0.075(6) 0.088(12) 0.086(9) -0.047(7) -0.011(8) -0.019(7)
C105 0.070(9) 0.086(8) 0.059(5) -0.007(6) -0.028(5) -0.025(6)
C201 0.048(6) 0.075(9) 0.079(6) -0.010(6) -0.008(5) -0.021(5)
C202 0.086(12) 0.056(7) 0.073(6) 0.000(6) -0.021(5) -0.034(5)
C203 0.073(6) 0.047(4) 0.067(6) -0.016(4) -0.027(4) -0.004(4)
C204 0.070(5) 0.061(6) 0.051(4) -0.012(3) -0.025(3) -0.012(5)
C205 0.047(6) 0.064(5) 0.076(9) -0.016(5) -0.036(6) 0.001(4)
C1 0.0325(10) 0.0347(10) 0.0332(9) 0.0040(8) -0.0106(8) -0.0019(8)
C2 0.0435(11) 0.0314(10) 0.0459(11) 0.0112(9) -0.0163(9) -0.0047(9)
C3 0.0363(10) 0.0356(11) 0.0404(10) 0.0044(8) -0.0115(8) -0.0068(8)
C4 0.0702(18) 0.099(2) 0.0731(18) -0.0122(17) 0.0216(15) 0.0076(17)
C5 0.0592(14) 0.0556(14) 0.0366(11) 0.0045(10) -0.0013(10) -0.0033(11)
C6 0.105(2) 0.124(3) 0.0389(13) 0.0197(15) -0.0152(14) 0.005(2)
C7 0.0559(15) 0.0487(14) 0.0906(19) -0.0145(13) -0.0224(14) 0.0130(12)
C8 0.0351(11) 0.0509(13) 0.0583(13) -0.0092(11) -0.0140(10) 0.0066(10)
C9 0.0663(18) 0.093(2) 0.089(2) -0.0187(17) 0.0267(16) 0.0027(16)

loop_
_atom_type_symbol
_atom_type_description
_atom_type_scat_dispersion_real
_atom_type_scat_dispersion_imag
_atom_type_scat_source
C C 0.0033 0.0016 'International Tables Vol C Tables 4.2.6.8 and 6.1.1.4'
H H 0 0 'International Tables Vol C Tables 4.2.6.8 and 6.1.1.4'
Ni Ni 0.3393 1.1124 'International Tables Vol C Tables 4.2.6.8 and 6.1.1.4'
O O 0.0106 0.006 'International Tables Vol C Tables 4.2.6.8 and 6.1.1.4'
P P 0.1023 0.0942 'International Tables Vol C Tables 4.2.6.8 and 6.1.1.4'

loop_
_geom_angle_atom_site_label_1
_geom_angle_atom_site_label_2
_geom_angle_atom_site_label_3
_geom_angle
_geom_angle_site_symmetry_1
_geom_angle_site_symmetry_3
O1 Ni1 C205 164.5(5) . .
O1 Ni1 C105 167.3(6) . .
C205 Ni1 C105 7.7(7) . .
O1 Ni1 C104 132.3(5) . .
C205 Ni1 C104 45.2(7) . .
C105 Ni1 C104 39.3(4) . .
O1 Ni1 C201 124.9(4) . .
C205 Ni1 C201 39.8(4) . .
C105 Ni1 C201 45.2(7) . .
C104 Ni1 C201 60.0(6) . .
O1 Ni1 C202 100.7(4) . .
C205 Ni1 C202 65.7(7) . .
C105 Ni1 C202 66.6(7) . .
C104 Ni1 C202 51.3(5) . .
C201 Ni1 C202 38.3(3) . .
O1 Ni1 P1 89.38(5) . .
C205 Ni1 P1 102.9(6) . .
C105 Ni1 P1 103.3(6) . .
C104 Ni1 P1 127.0(4) . .
C201 Ni1 P1 127.6(3) . .
C202 Ni1 P1 165.9(4) . .
O1 Ni1 C103 103.9(4) . .
C205 Ni1 C103 65.5(7) . .
C105 Ni1 C103 63.8(7) . .
C104 Ni1 C103 37.8(4) . .
C201 Ni1 C103 49.6(4) . .
C202 Ni1 C103 17.3(3) . .
P1 Ni1 C103 164.8(4) . .
O1 Ni1 C101 134.5(4) . .
C205 Ni1 C101 31.5(6) . .
C105 Ni1 C101 38.5(4) . .
C104 Ni1 C101 64.6(5) . .
C201 Ni1 C101 15.3(3) . .
C202 Ni1 C101 53.3(4) . .
P1 Ni1 C101 112.6(3) . .
C103 Ni1 C101 63.0(4) . .
O1 Ni1 C204 142.6(4) . .
C205 Ni1 C204 39.5(4) . .
C105 Ni1 C204 32.2(7) . .
C104 Ni1 C204 13.9(5) . .
C201 Ni1 C204 64.7(5) . .
C202 Ni1 C204 63.8(5) . .
P1 Ni1 C204 113.3(3) . .
C103 Ni1 C204 51.5(5) . .
C101 Ni1 C204 65.3(6) . .
O1 Ni1 C102 105.8(3) . .
C205 Ni1 C102 58.9(5) . .
C105 Ni1 C102 62.8(6) . .
C104 Ni1 C102 63.7(5) . .
C201 Ni1 C102 21.3(3) . .
C202 Ni1 C102 22.1(3) . .
P1 Ni1 C102 145.0(3) . .
C103 Ni1 C102 38.2(3) . .
C101 Ni1 C102 36.2(3) . .
C204 Ni1 C102 73.0(5) . .
O1 Ni1 C203 110.3(3) . .
C205 Ni1 C203 64.1(6) . .
C105 Ni1 C203 59.6(6) . .
C104 Ni1 C203 23.1(4) . .
C201 Ni1 C203 63.2(4) . .
C202 Ni1 C203 37.9(3) . .
P1 Ni1 C203 146.1(3) . .
C103 Ni1 C203 20.8(3) . .
C101 Ni1 C203 73.5(4) . .
C204 Ni1 C203 36.6(3) . .
C102 Ni1 C203 57.2(3) . .
C3 O1 Ni1 118.38(12) . .
C1 P1 C5 106.27(10) . .
C1 P1 C8 109.11(10) . .
C5 P1 C8 106.37(11) . .
C1 P1 Ni1 99.31(6) . .
C5 P1 Ni1 120.37(8) . .
C8 P1 Ni1 114.52(8) . .
C102 C101 C105 106.9(9) . .
C102 C101 Ni1 72.5(8) . .
C105 C101 Ni1 66.2(13) . .
C102 C101 H101 126.5 . .
C105 C101 H101 126.5 . .
Ni1 C101 H101 126.2 . .
C101 C102 C103 108.3(9) . .
C101 C102 Ni1 71.2(8) . .
C103 C102 Ni1 68.2(8) . .
C101 C102 H102 125.8 . .
C103 C102 H102 125.8 . .
Ni1 C102 H102 126.3 . .
C104 C103 C102 109.1(9) . .
C104 C103 Ni1 70.4(9) . .
C102 C103 Ni1 73.6(8) . .
C104 C103 H103 125.5 . .
C102 C103 H103 125.5 . .
Ni1 C103 H103 122.1 . .
C103 C104 C105 105.9(9) . .
C103 C104 Ni1 71.7(9) . .
C105 C104 Ni1 68.6(13) . .
C103 C104 H104 127.1 . .
C105 C104 H104 127.1 . .
Ni1 C104 H104 124.3 . .
C104 C105 C101 109.6(9) . .
C104 C105 Ni1 72.1(12) . .
C101 C105 Ni1 75.2(12) . .
C104 C105 H105 125.2 . .
C101 C105 H105 125.2 . .
Ni1 C105 H105 119.2 . .
C202 C201 C205 107.0(8) . .
C202 C201 Ni1 71.0(8) . .
C205 C201 Ni1 66.8(11) . .
C202 C201 H201 126.5 . .
C205 C201 H201 126.5 . .
Ni1 C201 H201 127.2 . .
C201 C202 C203 108.6(8) . .
C201 C202 Ni1 70.8(8) . .
C203 C202 Ni1 75.1(9) . .
C201 C202 H202 125.7 . .
C203 C202 H202 125.7 . .
Ni1 C202 H202 120.2 . .
C204 C203 C202 108.4(8) . .
C204 C203 Ni1 69.9(9) . .
C202 C203 Ni1 66.9(9) . .
C204 C203 H203 125.8 . .
C202 C203 H203 125.8 . .
Ni1 C203 H203 129 . .
C203 C204 C205 107.1(8) . .
C203 C204 Ni1 73.5(9) . .
C205 C204 Ni1 64.6(11) . .
C203 C204 H204 126.4 . .
C205 C204 H204 126.4 . .
Ni1 C204 H204 126.8 . .
C201 C205 C204 108.1(8) . .
C201 C205 Ni1 73.4(10) . .
C204 C205 Ni1 75.9(11) . .
C201 C205 H205 125.9 . .
C204 C205 H205 125.9 . .
Ni1 C205 H205 116.8 . .
C2 C1 C3 121.91(17) . .
C2 C1 P1 126.82(14) . .
C3 C1 P1 111.27(13) . .
C1 C2 C3 121.31(18) . 3_556
C1 C2 H2 119.3 . .
C3 C2 H2 119.3 3_556 .
O1 C3 C2 121.58(17) . 3_556
O1 C3 C1 121.65(17) . .
C2 C3 C1 116.77(17) 3_556 .
C5 C4 H4A 109.5 . .
C5 C4 H4B 109.5 . .
H4A C4 H4B 109.5 . .
C5 C4 H4C 109.5 . .
H4A C4 H4C 109.5 . .
H4B C4 H4C 109.5 . .
C4 C5 C6 110.7(2) . .
C4 C5 P1 110.20(17) . .
C6 C5 P1 112.13(18) . .
C4 C5 H5 107.9 . .
C6 C5 H5 107.9 . .
P1 C5 H5 107.9 . .
C5 C6 H6A 109.5 . .
C5 C6 H6B 109.5 . .
H6A C6 H6B 109.5 . .
C5 C6 H6C 109.5 . .
H6A C6 H6C 109.5 . .
H6B C6 H6C 109.5 . .
C8 C7 H7A 109.5 . .
C8 C7 H7B 109.5 . .
H7A C7 H7B 109.5 . .
C8 C7 H7C 109.5 . .
H7A C7 H7C 109.5 . .
H7B C7 H7C 109.5 . .
C9 C8 C7 111.3(2) . .
C9 C8 P1 109.34(18) . .
C7 C8 P1 114.86(16) . .
C9 C8 H8 107 . .
C7 C8 H8 107 . .
P1 C8 H8 107 . .
C8 C9 H9A 109.5 . .
C8 C9 H9B 109.5 . .
H9A C9 H9B 109.5 . .
C8 C9 H9C 109.5 . .
H9A C9 H9C 109.5 . .
H9B C9 H9C 109.5 . .

loop_
_geom_bond_atom_site_label_1
_geom_bond_atom_site_label_2
_geom_bond_distance
_geom_bond_site_symmetry_2
Ni1 O1 1.8722(15) .
Ni1 C205 2.03(2) .
Ni1 C105 2.07(3) .
Ni1 C104 2.111(16) .
Ni1 C201 2.121(13) .
Ni1 C202 2.124(17) .
Ni1 P1 2.1267(7) .
Ni1 C103 2.127(16) .
Ni1 C101 2.182(13) .
Ni1 C204 2.184(17) .
Ni1 C102 2.199(10) .
Ni1 C203 2.231(11) .
O1 C3 1.338(2) .
P1 C1 1.8014(19) .
P1 C5 1.838(2) .
P1 C8 1.847(2) .
C101 C102 1.362(10) .
C101 C105 1.405(12) .
C101 H101 0.93 .
C102 C103 1.417(12) .
C102 H102 0.93 .
C103 C104 1.375(13) .
C103 H103 0.93 .
C104 C105 1.404(13) .
C104 H104 0.93 .
C105 H105 0.93 .
C201 C202 1.392(12) .
C201 C205 1.416(13) .
C201 H201 0.93 .
C202 C203 1.419(11) .
C202 H202 0.93 .
C203 C204 1.387(10) .
C203 H203 0.93 .
C204 C205 1.432(12) .
C204 H204 0.93 .
C205 H205 0.93 .
C1 C2 1.391(3) .
C1 C3 1.410(3) .
C2 C3 1.399(3) 3_556
C2 H2 0.93 .
C3 C2 1.399(3) 3_556
C4 C5 1.519(3) .
C4 H4A 0.96 .
C4 H4B 0.96 .
C4 H4C 0.96 .
C5 C6 1.526(3) .
C5 H5 0.98 .
C6 H6A 0.96 .
C6 H6B 0.96 .
C6 H6C 0.96 .
C7 C8 1.526(3) .
C7 H7A 0.96 .
C7 H7B 0.96 .
C7 H7C 0.96 .
C8 C9 1.526(4) .
C8 H8 0.98 .
C9 H9A 0.96 .
C9 H9B 0.96 .
C9 H9C 0.96 .
